data_4063852
loop_
_publ_author_name
'Obenhuber, Andreas'
'Ruhland, Klaus'

_publ_section_title
;
 Activation of a Nonstrained C(sp2)&#x2212;C(sp2) Single Bond in a Vaska
 Complex Analogue Using Chelating Assistance
;
_journal_issue 1
_journal_name_full Organometallics
_journal_page_first 171
_journal_paper_doi 10.1021/om100985r
_journal_volume 30
_journal_year 2011
_chemical_formula_sum 'C27 H40 Cl Ir O3 P2'
_chemical_formula_weight 702.18
_chemical_melting_point ?
_chemical_name_systematic
; 
 Iridium(I) 
;
_space_group_IT_number 14
_symmetry_cell_setting monoclinic
_symmetry_space_group_name_Hall '-P 2yn'
_symmetry_space_group_name_H-M 'P 1 21/n 1'
_atom_sites_solution_hydrogens difmap
_atom_sites_solution_primary direct
_atom_sites_solution_secondary difmap
_audit_creation_method SHELXL-97
_cell_angle_alpha 90.00
_cell_angle_beta 93.602(1)
_cell_angle_gamma 90.00
_cell_formula_units_Z 4
_cell_length_a 15.0816(1)
_cell_length_b 11.0172(1)
_cell_length_c 17.0358(1)
_cell_measurement_reflns_used 44329
_cell_measurement_temperature 150(2)
_cell_measurement_theta_max 27.7497
_cell_measurement_theta_min 2.7014
_cell_volume 2825.03(4)
_computing_cell_refinement
;
 CrysAlis RED, Oxford Diffraction Ltd.,
 Version 1.171.32.5 (release 08-05-2007 CrysAlis171 .NET)
 (compiled May  8 2007,13:10:02)
;
_computing_data_collection
;
 CrysAlis CCD, Oxford Diffraction Ltd.,
 Version 1.171.32.5 (release 08-05-2007 CrysAlis171 .NET)
 (compiled May  8 2007,13:10:02)
;
_computing_data_reduction
;
 CrysAlis RED, Oxford Diffraction Ltd.,
 Version 1.171.32.5 (release 08-05-2007 CrysAlis171 .NET)
 (compiled May  8 2007,13:10:02)
;
_computing_structure_refinement 'SHELXL-97 (Sheldrick, 1997)'
_computing_structure_solution 'SHELXS-97 (Sheldrick, 1997)'
_diffrn_ambient_temperature 150(2)
_diffrn_detector ' CCD plate '
_diffrn_detector_area_resol_mean 16.0238
_diffrn_measured_fraction_theta_full 0.998
_diffrn_measured_fraction_theta_max 0.998
_diffrn_measurement_device ' \k-geometry diffractometer '
_diffrn_measurement_device_type ' Oxford-Diffraction Xcalibur3 '
_diffrn_measurement_method ' phi- and omega-rotation '
_diffrn_radiation_monochromator graphite
_diffrn_radiation_source 'Enhance (Mo) X-ray Source'
_diffrn_radiation_type MoK\a
_diffrn_radiation_wavelength 0.71073
_diffrn_reflns_av_R_equivalents 0.0263
_diffrn_reflns_av_sigmaI/netI 0.0123
_diffrn_reflns_limit_h_max 19
_diffrn_reflns_limit_h_min -19
_diffrn_reflns_limit_k_max 14
_diffrn_reflns_limit_k_min 0
_diffrn_reflns_limit_l_max 22
_diffrn_reflns_limit_l_min 0
_diffrn_reflns_number 64220
_diffrn_reflns_theta_full 27.85
_diffrn_reflns_theta_max 27.85
_diffrn_reflns_theta_min 2.71
_diffrn_standards_decay_% 0
_exptl_absorpt_coefficient_mu 4.960
_exptl_absorpt_correction_T_max 1.00000
_exptl_absorpt_correction_T_min 0.70951
_exptl_absorpt_correction_type multi-scan
_exptl_absorpt_process_details
;   
 CrysAlis RED, Oxford Diffraction Ltd.,
 Version 1.171.32.5 (release 08-05-2007 CrysAlis171 .NET)
 (compiled May  8 2007,13:10:02)
 Empirical absorption correction using spherical harmonics,
 implemented in SCALE3 ABSPACK scaling algorithm.
;
_exptl_crystal_colour 'pale yellow'
_exptl_crystal_density_diffrn 1.651
_exptl_crystal_density_meas ?
_exptl_crystal_density_method 'not measured'
_exptl_crystal_description block
_exptl_crystal_F_000 1400
_exptl_crystal_size_max 0.30
_exptl_crystal_size_mid 0.20
_exptl_crystal_size_min 0.10
_refine_diff_density_max 2.938
_refine_diff_density_min -0.779
_refine_diff_density_rms 0.105
_refine_ls_extinction_method none
_refine_ls_goodness_of_fit_ref 1.136
_refine_ls_hydrogen_treatment refall
_refine_ls_matrix_type full
_refine_ls_number_parameters 495
_refine_ls_number_reflns 6706
_refine_ls_number_restraints 0
_refine_ls_restrained_S_all 1.136
_refine_ls_R_factor_all 0.0299
_refine_ls_R_factor_gt 0.0245
_refine_ls_shift/su_max 0.003
_refine_ls_shift/su_mean 0.000
_refine_ls_structure_factor_coef Fsqd
_refine_ls_weighting_details 'calc w=1/[\s^2^(Fo^2^)+(0.0235P)^2^+6.6223P] where P=(Fo^2^+2Fc^2^)/3'
_refine_ls_weighting_scheme calc
_refine_ls_wR_factor_gt 0.0544
_refine_ls_wR_factor_ref 0.0580
_reflns_number_gt 5973
_reflns_number_total 6706
_reflns_threshold_expression >2sigma(I)
_cod_data_source_file om100985r_si_007.cif
_cod_data_source_block 6_4
_cod_depositor_comments
;
The following automatic conversions were performed:

'_chemical_melting_point' value 'not measured' was changed to '?' -
the value is undefined or not given.

'_symmetry_cell_setting' value
'Monoclinic' changed to 'monoclinic' according to
/home/saulius/struct/CIF-dictionaries/cif_core.dic dictionary named
'cif_core.dic' version 2.4.1 from 2010-06-29.

Automatic conversion script
Id: cif_fix_values 1715 2011-07-08 13:25:40Z adriana 

The following automatic conversions were performed:

'_exptl_crystal_density_meas' value 'not measured' was changed to '?'
- the value is perceived as not measured.

Automatic conversion script
Id: cif_fix_values 3008 2015-01-20 13:52:24Z robertas 
;
_cod_original_sg_symbol_H-M P2(1)/n
_cod_database_code 4063852

loop_
_symmetry_equiv_pos_as_xyz
'x, y, z'
'-x+1/2, y+1/2, -z+1/2'
'-x, -y, -z'
'x-1/2, -y-1/2, z-1/2'

loop_
_atom_site_label
_atom_site_type_symbol
_atom_site_fract_x
_atom_site_fract_y
_atom_site_fract_z
_atom_site_U_iso_or_equiv
_atom_site_adp_type
_atom_site_occupancy
_atom_site_symmetry_multiplicity
_atom_site_calc_flag
_atom_site_refinement_flags
Ir Ir 0.530852(8) 0.119379(10) 0.298784(7) 0.01957(4) Uani 1 1 d .
P1 P 0.57413(5) 0.26855(7) 0.38931(4) 0.01812(15) Uani 1 1 d .
P2 P 0.49279(5) -0.02653(7) 0.20340(5) 0.02004(15) Uani 1 1 d .
Cl1A Cl 0.68157(15) 0.0919(2) 0.26943(13) 0.0334(9) Uani 0.716(13) 1 d P
Cl1B Cl 0.3789(3) 0.1851(5) 0.3049(3) 0.0300(19) Uani 0.284(13) 1 d P
C27A C 0.4168(7) 0.1481(8) 0.3166(4) 0.0367(15) Uani 0.716(13) 1 d P
O3A O 0.3448(6) 0.1698(7) 0.3263(6) 0.062(2) Uani 0.716(13) 1 d P
C27B C 0.6372(14) 0.0822(12) 0.2887(9) 0.029(3) Uani 0.284(13) 1 d P
O3B O 0.7175(14) 0.0636(15) 0.2778(8) 0.038(3) Uani 0.284(13) 1 d P
O1 O 0.56647(16) 0.4046(2) 0.35341(13) 0.0259(5) Uani 1 1 d .
O2 O 0.48414(17) 0.0284(2) 0.11469(13) 0.0289(5) Uani 1 1 d .
C1 C 0.5913(2) 0.4243(3) 0.2735(2) 0.0255(7) Uani 1 1 d .
H1A H 0.622(3) 0.357(4) 0.258(2) 0.029(10) Uiso 1 1 d .
H1B H 0.639(2) 0.497(3) 0.279(2) 0.022(9) Uiso 1 1 d .
C2 C 0.5103(2) 0.4521(3) 0.2202(2) 0.0237(6) Uani 1 1 d .
C3 C 0.4409(2) 0.5198(3) 0.2489(2) 0.0280(7) Uani 1 1 d .
H3 H 0.442(2) 0.542(3) 0.303(2) 0.021(9) Uiso 1 1 d .
C4 C 0.3671(2) 0.5504(3) 0.2004(2) 0.0290(7) Uani 1 1 d .
H4 H 0.323(3) 0.595(4) 0.218(3) 0.039(12) Uiso 1 1 d .
C5 C 0.3619(2) 0.5155(3) 0.1221(2) 0.0329(8) Uani 1 1 d .
H5 H 0.312(3) 0.535(4) 0.088(2) 0.028(10) Uiso 1 1 d .
C6 C 0.4297(2) 0.4474(3) 0.0939(2) 0.0299(7) Uani 1 1 d .
H6 H 0.433(3) 0.427(4) 0.043(3) 0.042(12) Uiso 1 1 d .
C7 C 0.5037(2) 0.4138(3) 0.1419(2) 0.0235(6) Uani 1 1 d .
C8 C 0.5744(2) 0.3388(3) 0.10763(19) 0.0245(6) Uani 1 1 d .
C9 C 0.6571(2) 0.3901(3) 0.0956(2) 0.0296(7) Uani 1 1 d .
H9 H 0.668(2) 0.473(4) 0.110(2) 0.025(9) Uiso 1 1 d .
C10 C 0.7216(2) 0.3238(4) 0.0601(2) 0.0343(8) Uani 1 1 d .
H10 H 0.780(3) 0.356(4) 0.052(2) 0.035(11) Uiso 1 1 d .
C11 C 0.7042(3) 0.2063(4) 0.0358(2) 0.0358(8) Uani 1 1 d .
H11 H 0.744(3) 0.163(4) 0.009(3) 0.040(12) Uiso 1 1 d .
C12 C 0.6231(2) 0.1533(3) 0.0487(2) 0.0316(7) Uani 1 1 d .
H12 H 0.610(3) 0.068(4) 0.032(2) 0.027(10) Uiso 1 1 d .
C13 C 0.5582(2) 0.2186(3) 0.08579(19) 0.0236(6) Uani 1 1 d .
C14 C 0.4721(2) 0.1570(3) 0.1017(2) 0.0272(7) Uani 1 1 d .
H14A H 0.446(2) 0.201(3) 0.150(2) 0.026(10) Uiso 1 1 d .
H14B H 0.430(3) 0.163(4) 0.050(2) 0.027(10) Uiso 1 1 d .
C15 C 0.6908(2) 0.2624(3) 0.4270(2) 0.0241(6) Uani 1 1 d .
H15 H 0.723(3) 0.252(4) 0.382(2) 0.029(10) Uiso 1 1 d .
C16 C 0.7237(3) 0.3797(4) 0.4663(3) 0.0409(10) Uani 1 1 d .
H16A H 0.715(4) 0.448(5) 0.434(3) 0.064(17) Uiso 1 1 d .
H16B H 0.791(3) 0.370(4) 0.484(3) 0.044(12) Uiso 1 1 d .
H16C H 0.697(3) 0.392(4) 0.514(3) 0.038(12) Uiso 1 1 d .
C17 C 0.7093(3) 0.1518(4) 0.4795(3) 0.0387(9) Uani 1 1 d .
H17A H 0.685(3) 0.083(4) 0.464(2) 0.026(10) Uiso 1 1 d .
H17B H 0.681(3) 0.161(4) 0.526(2) 0.025(10) Uiso 1 1 d .
H17C H 0.776(3) 0.139(4) 0.488(2) 0.035(11) Uiso 1 1 d .
C18 C 0.5114(2) 0.2877(3) 0.4776(2) 0.0263(7) Uani 1 1 d .
H18 H 0.550(3) 0.321(4) 0.516(2) 0.027(10) Uiso 1 1 d .
C19 C 0.4830(3) 0.1655(4) 0.5096(3) 0.0404(9) Uani 1 1 d .
H19A H 0.527(3) 0.109(4) 0.516(3) 0.034(11) Uiso 1 1 d .
H19B H 0.437(3) 0.129(4) 0.470(3) 0.049(13) Uiso 1 1 d .
H19C H 0.456(3) 0.178(4) 0.560(3) 0.046(13) Uiso 1 1 d .
C20 C 0.4321(3) 0.3737(4) 0.4648(3) 0.0361(8) Uani 1 1 d .
H20A H 0.448(3) 0.454(4) 0.447(3) 0.040(12) Uiso 1 1 d .
H20B H 0.408(3) 0.394(4) 0.515(3) 0.048(13) Uiso 1 1 d .
H20C H 0.383(3) 0.338(4) 0.426(3) 0.042(12) Uiso 1 1 d .
C21 C 0.3866(2) -0.1092(3) 0.2082(2) 0.0260(7) Uani 1 1 d .
H21 H 0.393(2) -0.183(4) 0.176(2) 0.024(9) Uiso 1 1 d .
C22 C 0.3679(3) -0.1456(4) 0.2917(3) 0.0370(9) Uani 1 1 d .
H22A H 0.405(4) -0.193(5) 0.315(3) 0.057(15) Uiso 1 1 d .
H22B H 0.310(3) -0.196(4) 0.294(3) 0.049(13) Uiso 1 1 d .
H22C H 0.359(3) -0.077(5) 0.327(3) 0.056(14) Uiso 1 1 d .
C23 C 0.3099(3) -0.0369(4) 0.1692(2) 0.0374(9) Uani 1 1 d .
H23A H 0.320(3) -0.023(5) 0.112(3) 0.055(14) Uiso 1 1 d .
H23B H 0.303(3) 0.045(4) 0.195(3) 0.045(12) Uiso 1 1 d .
H23C H 0.255(3) -0.079(4) 0.171(3) 0.048(13) Uiso 1 1 d .
C24 C 0.5775(2) -0.1434(3) 0.1906(2) 0.0258(7) Uani 1 1 d .
H24 H 0.630(3) -0.095(4) 0.176(2) 0.036(11) Uiso 1 1 d .
C25 C 0.6025(3) -0.2111(4) 0.2664(2) 0.0334(8) Uani 1 1 d .
H25A H 0.613(3) -0.151(4) 0.308(3) 0.035(11) Uiso 1 1 d .
H25B H 0.651(3) -0.258(5) 0.258(3) 0.051(14) Uiso 1 1 d .
H25C H 0.557(3) -0.261(4) 0.277(2) 0.023(9) Uiso 1 1 d .
C26 C 0.5536(3) -0.2313(4) 0.1228(2) 0.0333(8) Uani 1 1 d .
H26A H 0.538(2) -0.189(4) 0.080(2) 0.022(9) Uiso 1 1 d .
H26B H 0.513(3) -0.296(5) 0.138(3) 0.053(14) Uiso 1 1 d .
H26C H 0.599(3) -0.278(4) 0.114(3) 0.041(12) Uiso 1 1 d .

loop_
_atom_site_aniso_label
_atom_site_aniso_U_11
_atom_site_aniso_U_22
_atom_site_aniso_U_33
_atom_site_aniso_U_23
_atom_site_aniso_U_13
_atom_site_aniso_U_12
Ir 0.01766(6) 0.01944(6) 0.02152(6) -0.00506(4) 0.00051(4) -0.00099(4)
P1 0.0185(4) 0.0169(3) 0.0186(3) -0.0024(3) -0.0008(3) 0.0003(3)
P2 0.0224(4) 0.0184(4) 0.0194(4) -0.0037(3) 0.0017(3) -0.0036(3)
Cl1A 0.0249(18) 0.0352(10) 0.0405(10) -0.0164(7) 0.0046(8) -0.0035(8)
Cl1B 0.014(3) 0.035(2) 0.040(2) -0.0136(16) -0.0030(16) 0.0017(18)
C27A 0.033(4) 0.037(3) 0.040(3) -0.019(3) -0.006(3) -0.004(3)
O3A 0.023(3) 0.070(4) 0.092(5) -0.054(4) 0.000(3) -0.001(3)
C27B 0.022(8) 0.032(7) 0.034(7) -0.007(5) 0.010(6) -0.006(6)
O3B 0.024(7) 0.035(7) 0.054(7) -0.008(5) -0.008(6) 0.005(6)
O1 0.0342(13) 0.0206(11) 0.0224(11) 0.0015(9) -0.0012(9) 0.0025(9)
O2 0.0436(14) 0.0232(11) 0.0200(11) -0.0007(9) 0.0028(10) -0.0085(10)
C1 0.0260(16) 0.0243(16) 0.0261(16) 0.0042(13) 0.0004(13) 0.0011(13)
C2 0.0229(16) 0.0187(14) 0.0292(16) 0.0052(12) 0.0002(13) -0.0010(12)
C3 0.0286(17) 0.0248(16) 0.0307(18) 0.0032(14) 0.0037(14) -0.0027(13)
C4 0.0236(17) 0.0233(16) 0.040(2) 0.0029(14) 0.0044(14) 0.0016(13)
C5 0.0273(18) 0.0316(18) 0.038(2) 0.0010(15) -0.0088(15) 0.0029(14)
C6 0.0294(18) 0.0295(17) 0.0299(18) -0.0002(14) -0.0050(14) 0.0000(14)
C7 0.0233(15) 0.0180(14) 0.0291(16) 0.0043(12) 0.0014(13) -0.0030(12)
C8 0.0245(16) 0.0253(15) 0.0234(15) 0.0043(12) -0.0004(12) 0.0023(13)
C9 0.0266(17) 0.0257(17) 0.0363(19) 0.0047(14) 0.0013(14) -0.0031(14)
C10 0.0226(17) 0.038(2) 0.043(2) 0.0074(16) 0.0063(15) -0.0023(15)
C11 0.0303(19) 0.0338(19) 0.044(2) 0.0015(16) 0.0082(16) 0.0059(15)
C12 0.0345(19) 0.0256(17) 0.0346(19) -0.0010(14) 0.0022(15) 0.0016(14)
C13 0.0220(15) 0.0241(15) 0.0243(15) 0.0043(12) -0.0018(12) -0.0023(12)
C14 0.0221(16) 0.0268(16) 0.0325(18) 0.0044(14) -0.0002(13) -0.0074(13)
C15 0.0181(15) 0.0266(16) 0.0272(16) -0.0062(13) -0.0035(12) 0.0030(12)
C16 0.0283(19) 0.042(2) 0.051(3) -0.022(2) -0.0077(18) 0.0003(17)
C17 0.033(2) 0.045(2) 0.037(2) 0.0053(18) -0.0041(17) 0.0143(18)
C18 0.0250(16) 0.0302(17) 0.0239(16) -0.0079(13) 0.0036(13) -0.0030(13)
C19 0.045(2) 0.043(2) 0.034(2) 0.0034(18) 0.0132(18) -0.006(2)
C20 0.0249(17) 0.039(2) 0.045(2) -0.0170(18) 0.0065(16) 0.0043(16)
C21 0.0252(16) 0.0250(16) 0.0285(16) -0.0075(13) 0.0059(13) -0.0072(13)
C22 0.037(2) 0.036(2) 0.039(2) 0.0066(17) 0.0119(17) -0.0056(17)
C23 0.0248(19) 0.052(2) 0.035(2) -0.0073(18) -0.0005(15) 0.0017(17)
C24 0.0264(16) 0.0235(15) 0.0277(16) -0.0070(13) 0.0045(13) -0.0018(13)
C25 0.035(2) 0.0261(18) 0.039(2) -0.0006(16) 0.0022(16) 0.0039(16)
C26 0.035(2) 0.0334(19) 0.032(2) -0.0134(16) 0.0071(16) -0.0009(17)

loop_
_atom_type_symbol
_atom_type_description
_atom_type_scat_dispersion_real
_atom_type_scat_dispersion_imag
_atom_type_scat_source
C C 0.0033 0.0016 'International Tables Vol C Tables 4.2.6.8 and 6.1.1.4'
H H 0.0000 0.0000 'International Tables Vol C Tables 4.2.6.8 and 6.1.1.4'
O O 0.0106 0.0060 'International Tables Vol C Tables 4.2.6.8 and 6.1.1.4'
P P 0.1023 0.0942 'International Tables Vol C Tables 4.2.6.8 and 6.1.1.4'
Cl Cl 0.1484 0.1585 'International Tables Vol C Tables 4.2.6.8 and 6.1.1.4'
Ir Ir -1.4442 7.9887 'International Tables Vol C Tables 4.2.6.8 and 6.1.1.4'

loop_
_geom_angle_atom_site_label_1
_geom_angle_atom_site_label_2
_geom_angle_atom_site_label_3
_geom_angle
C27B Ir C27A 174.5(6)
C27B Ir P1 90.6(4)
C27A Ir P1 89.72(17)
C27B Ir P2 87.4(4)
C27A Ir P2 92.46(17)
P1 Ir P2 176.98(3)
C27B Ir Cl1A 9.1(6)
C27A Ir Cl1A 176.4(3)
P1 Ir Cl1A 89.85(4)
P2 Ir Cl1A 87.84(4)
C27B Ir Cl1B 175.3(6)
C27A Ir Cl1B 10.2(3)
P1 Ir Cl1B 89.25(9)
P2 Ir Cl1B 92.54(9)
Cl1A Ir Cl1B 166.19(13)
O1 P1 C15 102.14(14)
O1 P1 C18 100.04(14)
C15 P1 C18 104.44(16)
O1 P1 Ir 113.21(9)
C15 P1 Ir 115.45(11)
C18 P1 Ir 119.18(11)
O2 P2 C24 99.59(15)
O2 P2 C21 101.85(14)
C24 P2 C21 105.71(16)
O2 P2 Ir 113.13(9)
C24 P2 Ir 115.06(11)
C21 P2 Ir 119.02(11)
O3B Cl1A C27B 126.1(19)
O3B Cl1A Ir 146.2(14)
C27B Cl1A Ir 20.1(11)
O3A Cl1B C27A 109.3(13)
O3A Cl1B Ir 135.4(9)
C27A Cl1B Ir 26.1(7)
Cl1B C27A O3A 33.9(7)
Cl1B C27A Ir 143.7(9)
O3A C27A Ir 177.6(8)
Cl1B O3A C27A 36.8(7)
Cl1A C27B O3B 24.1(9)
Cl1A C27B Ir 150.8(15)
O3B C27B Ir 174.6(13)
Cl1A O3B C27B 29.8(12)
C1 O1 P1 118.4(2)
C14 O2 P2 120.7(2)
O1 C1 C2 110.4(3)
O1 C1 H1A 109(2)
C2 C1 H1A 113(2)
O1 C1 H1B 104.2(19)
C2 C1 H1B 113.9(19)
H1A C1 H1B 106(3)
C7 C2 C3 119.0(3)
C7 C2 C1 121.4(3)
C3 C2 C1 119.6(3)
C4 C3 C2 120.8(3)
C4 C3 H3 119(2)
C2 C3 H3 120(2)
C3 C4 C5 120.1(3)
C3 C4 H4 122(3)
C5 C4 H4 118(3)
C6 C5 C4 119.2(3)
C6 C5 H5 119(2)
C4 C5 H5 122(2)
C5 C6 C7 121.7(3)
C5 C6 H6 124(3)
C7 C6 H6 114(3)
C6 C7 C2 119.1(3)
C6 C7 C8 118.9(3)
C2 C7 C8 122.0(3)
C13 C8 C9 119.3(3)
C13 C8 C7 120.8(3)
C9 C8 C7 119.9(3)
C10 C9 C8 120.6(3)
C10 C9 H9 120(2)
C8 C9 H9 119(2)
C11 C10 C9 120.0(3)
C11 C10 H10 118(3)
C9 C10 H10 122(3)
C10 C11 C12 120.1(4)
C10 C11 H11 121(3)
C12 C11 H11 118(3)
C11 C12 C13 120.4(3)
C11 C12 H12 121(2)
C13 C12 H12 119(2)
C8 C13 C12 119.6(3)
C8 C13 C14 121.3(3)
C12 C13 C14 119.1(3)
O2 C14 C13 111.6(3)
O2 C14 H14A 113(2)
C13 C14 H14A 107(2)
O2 C14 H14B 105(2)
C13 C14 H14B 108(2)
H14A C14 H14B 113(3)
C16 C15 C17 112.2(3)
C16 C15 P1 113.6(2)
C17 C15 P1 111.7(3)
C16 C15 H15 107(2)
C17 C15 H15 107(2)
P1 C15 H15 105(2)
C15 C16 H16A 114(3)
C15 C16 H16B 109(2)
H16A C16 H16B 110(4)
C15 C16 H16C 111(3)
H16A C16 H16C 110(4)
H16B C16 H16C 103(4)
C15 C17 H17A 117(3)
C15 C17 H17B 110(2)
H17A C17 H17B 98(4)
C15 C17 H17C 110(2)
H17A C17 H17C 108(3)
H17B C17 H17C 114(3)
C19 C18 C20 111.3(3)
C19 C18 P1 111.2(3)
C20 C18 P1 113.1(3)
C19 C18 H18 106(2)
C20 C18 H18 108(2)
P1 C18 H18 107(2)
C18 C19 H19A 115(3)
C18 C19 H19B 108(3)
H19A C19 H19B 106(4)
C18 C19 H19C 109(3)
H19A C19 H19C 109(4)
H19B C19 H19C 110(4)
C18 C20 H20A 114(3)
C18 C20 H20B 110(3)
H20A C20 H20B 100(4)
C18 C20 H20C 112(3)
H20A C20 H20C 109(4)
H20B C20 H20C 111(4)
C23 C21 C22 111.4(3)
C23 C21 P2 111.1(3)
C22 C21 P2 112.5(3)
C23 C21 H21 107(2)
C22 C21 H21 110(2)
P2 C21 H21 105(2)
C21 C22 H22A 117(4)
C21 C22 H22B 113(3)
H22A C22 H22B 100(4)
C21 C22 H22C 114(3)
H22A C22 H22C 108(5)
H22B C22 H22C 104(4)
C21 C23 H23A 110(3)
C21 C23 H23B 112(3)
H23A C23 H23B 108(4)
C21 C23 H23C 112(3)
H23A C23 H23C 107(4)
H23B C23 H23C 108(4)
C25 C24 C26 111.4(3)
C25 C24 P2 112.4(2)
C26 C24 P2 113.6(3)
C25 C24 H24 108(2)
C26 C24 H24 108(2)
P2 C24 H24 103(2)
C24 C25 H25A 108(3)
C24 C25 H25B 108(3)
H25A C25 H25B 114(4)
C24 C25 H25C 108(2)
H25A C25 H25C 111(3)
H25B C25 H25C 108(4)
C24 C26 H26A 109(3)
C24 C26 H26B 112(3)
H26A C26 H26B 117(4)
C24 C26 H26C 110(3)
H26A C26 H26C 110(4)
H26B C26 H26C 97(4)

loop_
_geom_bond_atom_site_label_1
_geom_bond_atom_site_label_2
_geom_bond_distance
Ir C27B 1.67(2)
Ir C27A 1.793(11)
Ir P1 2.3193(7)
Ir P2 2.3317(8)
Ir Cl1A 2.377(2)
Ir Cl1B 2.412(5)
P1 O1 1.620(2)
P1 C15 1.837(3)
P1 C18 1.839(3)
P2 O2 1.626(2)
P2 C24 1.837(3)
P2 C21 1.848(3)
Cl1A O3B 0.63(2)
Cl1A C27B 0.77(2)
Cl1B O3A 0.670(9)
Cl1B C27A 0.721(11)
C27A O3A 1.134(16)
C27B O3B 1.25(4)
O1 C1 1.450(4)
O2 C14 1.443(4)
C1 C2 1.508(4)
C1 H1A 0.92(4)
C1 H1B 1.07(4)
C2 C7 1.397(5)
C2 C3 1.399(5)
C3 C4 1.385(5)
C3 H3 0.95(4)
C4 C5 1.386(5)
C4 H4 0.89(5)
C5 C6 1.378(5)
C5 H5 0.95(4)
C6 C7 1.392(5)
C6 H6 0.90(5)
C7 C8 1.496(5)
C8 C13 1.392(5)
C8 C9 1.396(5)
C9 C10 1.385(5)
C9 H9 0.96(4)
C10 C11 1.380(6)
C10 H10 0.96(4)
C11 C12 1.385(5)
C11 H11 0.91(5)
C12 C13 1.398(5)
C12 H12 1.00(4)
C13 C14 1.505(4)
C14 H14A 1.04(4)
C14 H14B 1.05(4)
C15 C16 1.524(5)
C15 C17 1.526(5)
C15 H15 0.93(4)
C16 H16A 0.93(6)
C16 H16B 1.05(5)
C16 H16C 0.95(5)
C17 H17A 0.87(4)
C17 H17B 0.92(4)
C17 H17C 1.02(4)
C18 C19 1.525(5)
C18 C20 1.530(5)
C18 H18 0.92(4)
C19 H19A 0.92(4)
C19 H19B 1.01(5)
C19 H19C 0.98(5)
C20 H20A 0.97(5)
C20 H20B 0.98(5)
C20 H20C 1.04(4)
C21 C23 1.523(5)
C21 C22 1.523(5)
C21 H21 0.99(4)
C22 H22A 0.85(5)
C22 H22B 1.03(5)
C22 H22C 0.97(5)
C23 H23A 1.01(5)
C23 H23B 1.01(5)
C23 H23C 0.95(5)
C24 C25 1.519(5)
C24 C26 1.533(5)
C24 H24 1.00(4)
C25 H25A 0.98(4)
C25 H25B 0.91(5)
C25 H25C 0.90(4)
C26 H26A 0.88(4)
C26 H26B 0.99(5)
C26 H26C 0.88(5)
